data_1508753
loop_
_publ_author_name
'Yuan, Wei'
'Dong, Xiang'
'Shi, Min'
'McDowell, Patrick'
'Li, Guigen'

_publ_section_title
;
 Rh(I)-catalyzed Pauson-Khand-type cycloaddition reaction of
 ene-vinylidenecyclopropanes with carbon monoxide (CO).
;
_journal_issue 21
_journal_name_full 'Organic letters'
_journal_page_first 5582
_journal_page_last 5585
_journal_paper_doi 10.1021/ol302705z
_journal_volume 14
_journal_year 2012
_chemical_formula_sum 'C18 H21 N O3 S'
_chemical_formula_weight 331.42
_chemical_name_systematic
; 
 ? 
;
_space_group_IT_number 61
_symmetry_cell_setting orthorhombic
_symmetry_space_group_name_Hall '-P 2ac 2ab'
_symmetry_space_group_name_H-M 'P b c a'
_atom_sites_solution_hydrogens geom
_atom_sites_solution_primary direct
_atom_sites_solution_secondary difmap
_audit_creation_method SHELXL-97
_cell_angle_alpha 90.00
_cell_angle_beta 90.00
_cell_angle_gamma 90.00
_cell_formula_units_Z 8
_cell_length_a 20.4027(19)
_cell_length_b 7.1468(7)
_cell_length_c 22.129(2)
_cell_measurement_reflns_used 9115
_cell_measurement_temperature 133(2)
_cell_measurement_theta_max 32.10
_cell_measurement_theta_min 2.72
_cell_volume 3226.7(5)
_computing_cell_refinement 'Bruker SAINT'
_computing_data_collection 'Bruker APEX2'
_computing_data_reduction 'Bruker SAINT'
_computing_molecular_graphics 'Bruker SHELXTL'
_computing_publication_material 'Bruker SHELXTL'
_computing_structure_refinement 'SHELXL-97 (Sheldrick, 1997)'
_computing_structure_solution 'SHELXS-97 (Sheldrick, 1990)'
_diffrn_ambient_temperature 133(2)
_diffrn_measured_fraction_theta_full 0.999
_diffrn_measured_fraction_theta_max 0.999
_diffrn_measurement_device_type 'Bruker APEX-II CCD'
_diffrn_measurement_method '\f and \w scans'
_diffrn_radiation_monochromator graphite
_diffrn_radiation_source 'fine-focus sealed tube'
_diffrn_radiation_type MoK\a
_diffrn_radiation_wavelength 0.71073
_diffrn_reflns_av_R_equivalents 0.0324
_diffrn_reflns_av_sigmaI/netI 0.0236
_diffrn_reflns_limit_h_max 28
_diffrn_reflns_limit_h_min -19
_diffrn_reflns_limit_k_max 10
_diffrn_reflns_limit_k_min -10
_diffrn_reflns_limit_l_max 31
_diffrn_reflns_limit_l_min -31
_diffrn_reflns_number 27114
_diffrn_reflns_theta_full 30.00
_diffrn_reflns_theta_max 30.00
_diffrn_reflns_theta_min 1.84
_diffrn_standards_number 0
_exptl_absorpt_coefficient_mu 0.216
_exptl_absorpt_correction_T_max 0.9788
_exptl_absorpt_correction_T_min 0.9284
_exptl_absorpt_correction_type multi-scan
_exptl_absorpt_process_details sadabs
_exptl_crystal_colour colourless
_exptl_crystal_density_diffrn 1.364
_exptl_crystal_density_method 'not measured'
_exptl_crystal_description needle
_exptl_crystal_F_000 1408
_exptl_crystal_size_max 0.35
_exptl_crystal_size_mid 0.20
_exptl_crystal_size_min 0.10
_refine_diff_density_max 0.431
_refine_diff_density_min -0.273
_refine_diff_density_rms 0.058
_refine_ls_extinction_method none
_refine_ls_goodness_of_fit_ref 1.048
_refine_ls_hydrogen_treatment constr
_refine_ls_matrix_type full
_refine_ls_number_parameters 210
_refine_ls_number_reflns 4690
_refine_ls_number_restraints 0
_refine_ls_restrained_S_all 1.048
_refine_ls_R_factor_all 0.0502
_refine_ls_R_factor_gt 0.0403
_refine_ls_shift/su_max 0.002
_refine_ls_shift/su_mean 0.000
_refine_ls_structure_factor_coef Fsqd
_refine_ls_weighting_details 'calc w=1/[\s^2^(Fo^2^)+(0.0570P)^2^+1.5627P] where P=(Fo^2^+2Fc^2^)/3'
_refine_ls_weighting_scheme calc
_refine_ls_wR_factor_gt 0.1066
_refine_ls_wR_factor_ref 0.1141
_reflns_number_gt 3932
_reflns_number_total 4690
_reflns_threshold_expression >2sigma(I)
_cod_data_source_file ol302705z_si_002.cif
_cod_data_source_block dm11281
_cod_depositor_comments
;
The following automatic conversions were performed:

'_symmetry_cell_setting' value 'Orthorhombic' changed to
'orthorhombic' according to
/home/saulius/struct/CIF-dictionaries/cif_core.dic dictionary named
'cif_core.dic' version 2.4.2 from 2011-04-26.

Automatic conversion script
Id: cif_fix_values 1891 2012-01-12 08:04:46Z andrius 
;
_cod_original_sg_symbol_H-M Pbca
_cod_database_code 1508753

loop_
_symmetry_equiv_pos_as_xyz
'x, y, z'
'x+1/2, -y+1/2, -z'
'-x, y+1/2, -z+1/2'
'-x+1/2, -y, z+1/2'
'-x, -y, -z'
'-x-1/2, y-1/2, z'
'x, -y-1/2, z-1/2'
'x-1/2, y, -z-1/2'

loop_
_atom_site_label
_atom_site_type_symbol
_atom_site_fract_x
_atom_site_fract_y
_atom_site_fract_z
_atom_site_U_iso_or_equiv
_atom_site_adp_type
_atom_site_occupancy
_atom_site_symmetry_multiplicity
_atom_site_calc_flag
_atom_site_refinement_flags
S1 S 0.367387(16) 0.39203(5) 0.949965(15) 0.02220(10) Uani 1 1 d .
O1 O 0.55312(6) 1.23322(18) 0.85061(6) 0.0407(3) Uani 1 1 d .
O2 O 0.32847(6) 0.27925(15) 0.91027(5) 0.0300(2) Uani 1 1 d .
O3 O 0.42519(5) 0.31543(15) 0.97736(5) 0.0317(2) Uani 1 1 d .
N1 N 0.39090(5) 0.57355(16) 0.91054(5) 0.0205(2) Uani 1 1 d .
C1 C 0.34121(6) 0.6535(2) 0.86995(6) 0.0216(3) Uani 1 1 d .
H1A H 0.3023 0.6890 0.8940 0.026 Uiso 1 1 calc R
H1B H 0.3274 0.5565 0.8407 0.026 Uiso 1 1 calc R
C2 C 0.36500(6) 0.8225(2) 0.83571(6) 0.0215(3) Uani 1 1 d .
C3 C 0.42407(6) 0.89629(18) 0.84520(5) 0.0186(2) Uani 1 1 d .
C4 C 0.47082(6) 0.81357(19) 0.89187(6) 0.0206(2) Uani 1 1 d .
H4 H 0.5003 0.7223 0.8711 0.025 Uiso 1 1 calc R
C5 C 0.43345(7) 0.7112(2) 0.94073(6) 0.0222(3) Uani 1 1 d .
H5A H 0.4642 0.6472 0.9684 0.027 Uiso 1 1 calc R
H5B H 0.4067 0.8004 0.9645 0.027 Uiso 1 1 calc R
C6 C 0.51190(7) 0.9795(2) 0.91316(6) 0.0242(3) Uani 1 1 d .
H6A H 0.4915 1.0405 0.9486 0.029 Uiso 1 1 calc R
H6B H 0.5568 0.9390 0.9241 0.029 Uiso 1 1 calc R
C7 C 0.51325(7) 1.1107(2) 0.85962(6) 0.0256(3) Uani 1 1 d .
C8 C 0.45598(6) 1.06697(19) 0.81988(6) 0.0209(2) Uani 1 1 d .
C9 C 0.42295(7) 1.2353(2) 0.79106(6) 0.0269(3) Uani 1 1 d .
H9A H 0.3749 1.2303 0.7854 0.032 Uiso 1 1 calc R
H9B H 0.4405 1.3608 0.8010 0.032 Uiso 1 1 calc R
C10 C 0.46394(8) 1.1112(2) 0.75283(6) 0.0281(3) Uani 1 1 d .
H10A H 0.5069 1.1596 0.7391 0.034 Uiso 1 1 calc R
H10B H 0.4413 1.0290 0.7235 0.034 Uiso 1 1 calc R
C11 C 0.31417(8) 0.8952(3) 0.79267(8) 0.0406(4) Uani 1 1 d .
H11A H 0.2837 0.9771 0.8144 0.061 Uiso 1 1 calc R
H11B H 0.2900 0.7899 0.7752 0.061 Uiso 1 1 calc R
H11C H 0.3356 0.9661 0.7603 0.061 Uiso 1 1 calc R
C12 C 0.31662(6) 0.47069(18) 1.00900(6) 0.0199(2) Uani 1 1 d .
C13 C 0.24885(7) 0.46857(18) 1.00167(6) 0.0214(2) Uani 1 1 d .
H13 H 0.2300 0.4343 0.9640 0.026 Uiso 1 1 calc R
C14 C 0.20930(7) 0.5171(2) 1.05003(6) 0.0242(3) Uani 1 1 d .
H14 H 0.1630 0.5145 1.0453 0.029 Uiso 1 1 calc R
C15 C 0.23594(7) 0.56977(19) 1.10535(6) 0.0240(3) Uani 1 1 d .
C16 C 0.30390(7) 0.5798(2) 1.11064(6) 0.0255(3) Uani 1 1 d .
H16 H 0.3227 0.6221 1.1474 0.031 Uiso 1 1 calc R
C17 C 0.34448(7) 0.5292(2) 1.06328(6) 0.0237(3) Uani 1 1 d .
H17 H 0.3908 0.5342 1.0677 0.028 Uiso 1 1 calc R
C18 C 0.19215(8) 0.6110(2) 1.15862(7) 0.0341(3) Uani 1 1 d .
H18A H 0.1523 0.6738 1.1446 0.051 Uiso 1 1 calc R
H18B H 0.2153 0.6925 1.1871 0.051 Uiso 1 1 calc R
H18C H 0.1804 0.4936 1.1788 0.051 Uiso 1 1 calc R

loop_
_atom_site_aniso_label
_atom_site_aniso_U_11
_atom_site_aniso_U_22
_atom_site_aniso_U_33
_atom_site_aniso_U_23
_atom_site_aniso_U_13
_atom_site_aniso_U_12
S1 0.02266(17) 0.01810(16) 0.02585(17) 0.00081(11) 0.00461(12) 0.00118(11)
O1 0.0363(6) 0.0422(7) 0.0434(6) 0.0120(5) -0.0069(5) -0.0182(5)
O2 0.0353(6) 0.0232(5) 0.0313(5) -0.0065(4) 0.0085(4) -0.0058(4)
O3 0.0274(5) 0.0273(5) 0.0403(6) 0.0086(5) 0.0053(4) 0.0087(4)
N1 0.0195(5) 0.0207(5) 0.0212(5) 0.0019(4) -0.0001(4) -0.0019(4)
C1 0.0175(6) 0.0253(6) 0.0220(6) -0.0004(5) -0.0013(5) -0.0017(5)
C2 0.0194(6) 0.0270(6) 0.0180(5) 0.0009(5) -0.0020(4) 0.0001(5)
C3 0.0195(6) 0.0209(6) 0.0155(5) -0.0004(4) 0.0007(4) 0.0009(4)
C4 0.0172(6) 0.0242(6) 0.0203(5) 0.0009(5) 0.0000(4) -0.0001(5)
C5 0.0211(6) 0.0251(6) 0.0205(6) 0.0019(5) -0.0026(5) -0.0020(5)
C6 0.0213(6) 0.0281(7) 0.0233(6) 0.0015(5) -0.0033(5) -0.0048(5)
C7 0.0230(6) 0.0279(7) 0.0259(6) 0.0019(5) -0.0006(5) -0.0044(5)
C8 0.0212(6) 0.0241(6) 0.0175(5) 0.0017(5) 0.0010(4) -0.0017(5)
C9 0.0310(7) 0.0238(7) 0.0259(6) 0.0033(5) 0.0000(5) 0.0010(5)
C10 0.0358(8) 0.0301(7) 0.0184(6) 0.0029(5) 0.0048(5) -0.0029(6)
C11 0.0283(8) 0.0547(11) 0.0387(8) 0.0194(8) -0.0128(7) -0.0077(7)
C12 0.0209(6) 0.0171(5) 0.0216(6) 0.0023(5) 0.0021(5) -0.0002(5)
C13 0.0222(6) 0.0201(6) 0.0218(5) 0.0000(5) -0.0010(5) -0.0008(5)
C14 0.0209(6) 0.0239(6) 0.0276(6) 0.0003(5) 0.0018(5) -0.0008(5)
C15 0.0279(7) 0.0214(6) 0.0225(6) 0.0021(5) 0.0043(5) -0.0014(5)
C16 0.0299(7) 0.0271(7) 0.0195(6) 0.0016(5) -0.0020(5) -0.0045(5)
C17 0.0219(6) 0.0248(6) 0.0244(6) 0.0032(5) -0.0019(5) -0.0026(5)
C18 0.0365(8) 0.0385(8) 0.0273(7) -0.0004(6) 0.0101(6) -0.0011(7)

loop_
_atom_type_symbol
_atom_type_description
_atom_type_scat_dispersion_real
_atom_type_scat_dispersion_imag
_atom_type_scat_source
C C 0.0033 0.0016 'International Tables Vol C Tables 4.2.6.8 and 6.1.1.4'
H H 0.0000 0.0000 'International Tables Vol C Tables 4.2.6.8 and 6.1.1.4'
N N 0.0061 0.0033 'International Tables Vol C Tables 4.2.6.8 and 6.1.1.4'
O O 0.0106 0.0060 'International Tables Vol C Tables 4.2.6.8 and 6.1.1.4'
S S 0.1246 0.1234 'International Tables Vol C Tables 4.2.6.8 and 6.1.1.4'

loop_
_geom_angle_atom_site_label_1
_geom_angle_atom_site_label_2
_geom_angle_atom_site_label_3
_geom_angle
O2 S1 O3 120.01(7)
O2 S1 N1 106.37(6)
O3 S1 N1 106.68(6)
O2 S1 C12 107.99(6)
O3 S1 C12 106.98(6)
N1 S1 C12 108.38(6)
C1 N1 C5 115.09(11)
C1 N1 S1 115.59(9)
C5 N1 S1 117.46(9)
N1 C1 C2 113.37(10)
N1 C1 H1A 108.9
C2 C1 H1A 108.9
N1 C1 H1B 108.9
C2 C1 H1B 108.9
H1A C1 H1B 107.7
C3 C2 C11 126.03(13)
C3 C2 C1 121.98(12)
C11 C2 C1 111.97(12)
C2 C3 C8 131.24(12)
C2 C3 C4 121.27(12)
C8 C3 C4 107.37(10)
C5 C4 C3 110.88(10)
C5 C4 C6 115.59(11)
C3 C4 C6 104.55(11)
C5 C4 H4 108.5
C3 C4 H4 108.5
C6 C4 H4 108.5
N1 C5 C4 107.23(10)
N1 C5 H5A 110.3
C4 C5 H5A 110.3
N1 C5 H5B 110.3
C4 C5 H5B 110.3
H5A C5 H5B 108.5
C7 C6 C4 104.48(11)
C7 C6 H6A 110.9
C4 C6 H6A 110.9
C7 C6 H6B 110.9
C4 C6 H6B 110.9
H6A C6 H6B 108.9
O1 C7 C8 125.38(13)
O1 C7 C6 126.12(13)
C8 C7 C6 108.49(11)
C3 C8 C7 106.92(11)
C3 C8 C9 127.71(12)
C7 C8 C9 115.33(12)
C3 C8 C10 125.53(12)
C7 C8 C10 116.44(12)
C9 C8 C10 58.33(9)
C10 C9 C8 61.04(9)
C10 C9 H9A 117.7
C8 C9 H9A 117.7
C10 C9 H9B 117.7
C8 C9 H9B 117.7
H9A C9 H9B 114.8
C9 C10 C8 60.63(9)
C9 C10 H10A 117.7
C8 C10 H10A 117.7
C9 C10 H10B 117.7
C8 C10 H10B 117.7
H10A C10 H10B 114.8
C2 C11 H11A 109.5
C2 C11 H11B 109.5
H11A C11 H11B 109.5
C2 C11 H11C 109.5
H11A C11 H11C 109.5
H11B C11 H11C 109.5
C13 C12 C17 120.59(12)
C13 C12 S1 119.65(10)
C17 C12 S1 119.73(10)
C14 C13 C12 119.09(12)
C14 C13 H13 120.5
C12 C13 H13 120.5
C13 C14 C15 121.34(13)
C13 C14 H14 119.3
C15 C14 H14 119.3
C14 C15 C16 118.46(13)
C14 C15 C18 120.61(13)
C16 C15 C18 120.91(13)
C17 C16 C15 121.22(13)
C17 C16 H16 119.4
C15 C16 H16 119.4
C16 C17 C12 119.17(13)
C16 C17 H17 120.4
C12 C17 H17 120.4
C15 C18 H18A 109.5
C15 C18 H18B 109.5
H18A C18 H18B 109.5
C15 C18 H18C 109.5
H18A C18 H18C 109.5
H18B C18 H18C 109.5

loop_
_geom_bond_atom_site_label_1
_geom_bond_atom_site_label_2
_geom_bond_distance
S1 O2 1.4325(11)
S1 O3 1.4347(11)
S1 N1 1.6353(12)
S1 C12 1.7593(13)
O1 C7 1.2116(18)
N1 C1 1.4702(17)
N1 C5 1.4724(17)
C1 C2 1.5062(19)
C1 H1A 0.9900
C1 H1B 0.9900
C2 C3 1.3322(18)
C2 C11 1.5008(19)
C3 C8 1.4918(18)
C3 C4 1.5250(17)
C4 C5 1.5117(18)
C4 C6 1.5268(19)
C4 H4 1.0000
C5 H5A 0.9900
C5 H5B 0.9900
C6 C7 1.511(2)
C6 H6A 0.9900
C6 H6B 0.9900
C7 C8 1.4955(19)
C8 C9 1.5195(19)
C8 C10 1.5257(18)
C9 C10 1.484(2)
C9 H9A 0.9900
C9 H9B 0.9900
C10 H10A 0.9900
C10 H10B 0.9900
C11 H11A 0.9800
C11 H11B 0.9800
C11 H11C 0.9800
C12 C13 1.3923(18)
C12 C17 1.3930(18)
C13 C14 1.3845(18)
C13 H13 0.9500
C14 C15 1.3913(19)
C14 H14 0.9500
C15 C16 1.393(2)
C15 C18 1.508(2)
C16 C17 1.384(2)
C16 H16 0.9500
C17 H17 0.9500
C18 H18A 0.9800
C18 H18B 0.9800
C18 H18C 0.9800
